data_7040565
loop_
_publ_author_name
'Okamura, Taka-Aki'
'Omi, Yui'
'Hirano, Yasunori'
'Onitsuka, Kiyotaka'

_publ_section_title
;
 Comparative studies on the contribution of NHS hydrogen bonds in tungsten
 and molybdenum benzenedithiolate complexes.
;
_journal_issue 39
_journal_name_full 'Dalton transactions (Cambridge, England : 2003)'
_journal_page_first 15651
_journal_page_last 15659
_journal_paper_doi 10.1039/c6dt02250b
_journal_volume 45
_journal_year 2016
_chemical_formula_moiety 'C53 H91.5 N8.5 O5 S4 W'
_chemical_formula_sum 'C53 H91.5 N8.5 O5 S4 W'
_chemical_formula_weight 1239.93
_chemical_name_systematic
;
(NEt4)2[WO{S2C6H2(NHCO-t-Bu)2]-5/2(CH3CN)
;
_chemical_properties_physical ', Air-sensitive,Oxygen-sensitive'
_space_group_crystal_system monoclinic
_space_group_IT_number 15
_space_group_name_Hall '-C 2yc'
_space_group_name_H-M_alt 'C 1 2/c 1'
_symmetry_space_group_name_Hall '-C 2yc'
_symmetry_space_group_name_H-M 'C 1 2/c 1'
_atom_sites_solution_hydrogens geom
_audit_creation_date 2016-08-27
_audit_creation_method SHELXL-2014/7
_audit_update_record
;
2016-08-27 deposited with the CCDC.
2016-09-05 downloaded from the CCDC.
;
_cell_angle_alpha 90
_cell_angle_beta 127.642(4)
_cell_angle_gamma 90
_cell_formula_units_Z 8
_cell_length_a 36.772(6)
_cell_length_b 16.687(2)
_cell_length_c 26.502(4)
_cell_measurement_reflns_used 39745
_cell_measurement_temperature 200
_cell_measurement_theta_max 27.55
_cell_measurement_theta_min 3.00
_cell_volume 12877(3)
_computing_cell_refinement 'RAPID AUTO (Rigaku, 2006)'
_computing_data_collection 'RAPID AUTO (Rigaku, 2006)'
_computing_data_reduction 'RAPID AUTO (Rigaku, 2006)'
_computing_molecular_graphics 'CrystalStructure 4.1 (Rigaku, 2014)'
_computing_publication_material 'CrystalStructure 4.1 (Rigaku, 2014)'
_computing_structure_refinement 'SHELXL-2014/7 (Sheldrick, 2014)'
_computing_structure_solution 'SHELXS97 (Sheldrick, 2008)'
_diffrn_ambient_temperature 200
_diffrn_detector_area_resol_mean 10.000
_diffrn_measured_fraction_theta_full 0.998
_diffrn_measured_fraction_theta_max 0.998
_diffrn_measurement_device_type 'Rigaku R-AXIS RAPID II'
_diffrn_measurement_method \w
_diffrn_radiation_type MoK\a
_diffrn_radiation_wavelength 0.71075
_diffrn_reflns_av_R_equivalents 0.0655
_diffrn_reflns_av_unetI/netI 0.0479
_diffrn_reflns_Laue_measured_fraction_full 0.998
_diffrn_reflns_Laue_measured_fraction_max 0.998
_diffrn_reflns_limit_h_max 43
_diffrn_reflns_limit_h_min -43
_diffrn_reflns_limit_k_max 19
_diffrn_reflns_limit_k_min -19
_diffrn_reflns_limit_l_max 31
_diffrn_reflns_limit_l_min -31
_diffrn_reflns_number 49036
_diffrn_reflns_point_group_measured_fraction_full 0.998
_diffrn_reflns_point_group_measured_fraction_max 0.998
_diffrn_reflns_theta_full 25.000
_diffrn_reflns_theta_max 25.000
_diffrn_reflns_theta_min 3.007
_diffrn_source
;
 MicroMax-007HF microfocus rotating anode X-ray generator
;
_exptl_absorpt_coefficient_mu 1.971
_exptl_absorpt_correction_T_max 0.789
_exptl_absorpt_correction_T_min 0.448
_exptl_absorpt_correction_type multi-scan
_exptl_absorpt_process_details 'ABSCOR (Rigaku, 1995)'
_exptl_crystal_colour orange
_exptl_crystal_density_diffrn 1.279
_exptl_crystal_density_method 'not measured'
_exptl_crystal_description block
_exptl_crystal_F_000 5176
_exptl_crystal_size_max 0.200
_exptl_crystal_size_mid 0.200
_exptl_crystal_size_min 0.120
_refine_diff_density_max 1.252
_refine_diff_density_min -0.647
_refine_diff_density_rms 0.098
_refine_ls_extinction_method none
_refine_ls_goodness_of_fit_ref 1.031
_refine_ls_hydrogen_treatment constr
_refine_ls_matrix_type full
_refine_ls_number_parameters 635
_refine_ls_number_reflns 11302
_refine_ls_number_restraints 135
_refine_ls_restrained_S_all 1.046
_refine_ls_R_factor_all 0.0763
_refine_ls_R_factor_gt 0.0520
_refine_ls_shift/su_max 0.002
_refine_ls_shift/su_mean 0.000
_refine_ls_structure_factor_coef Fsqd
_refine_ls_weighting_details 'w=1/[\s^2^(Fo^2^)+(0.0666P)^2^+36.0668P] where P=(Fo^2^+2Fc^2^)/3'
_refine_ls_weighting_scheme calc
_refine_ls_wR_factor_gt 0.1235
_refine_ls_wR_factor_ref 0.1374
_reflns_Friedel_coverage 0.000
_reflns_number_gt 8277
_reflns_number_total 11302
_reflns_threshold_expression 'I > 2\s(I)'
_cod_data_source_file c6dt02250b2.cif
_cod_data_source_block 3-W
_cod_depositor_comments
;Adding full bibliography for 7040564--7040567.cif.

 Adding full bibliography for 7040564--7040567.cif.
;
_cod_original_formula_sum 'C53 H91.50 N8.50 O5 S4 W'
_cod_database_code 7040565
_shelx_shelxl_version_number 2014/7
_shelx_space_group_comment
;
The symmetry employed for this shelxl refinement is uniquely defined
by the following loop, which should always be used as a source of
symmetry information in preference to the above space-group names.
They are only intended as comments.
;
_shelx_estimated_absorpt_t_min 0.694
_shelx_estimated_absorpt_t_max 0.798

loop_
_space_group_symop_operation_xyz
'x, y, z'
'-x, y, -z+1/2'
'x+1/2, y+1/2, z'
'-x+1/2, y+1/2, -z+1/2'
'-x, -y, -z'
'x, -y, z-1/2'
'-x+1/2, -y+1/2, -z'
'x+1/2, -y+1/2, z-1/2'

loop_
_atom_site_label
_atom_site_type_symbol
_atom_site_fract_x
_atom_site_fract_y
_atom_site_fract_z
_atom_site_U_iso_or_equiv
_atom_site_adp_type
_atom_site_occupancy
_atom_site_site_symmetry_order
_atom_site_calc_flag
_atom_site_refinement_flags_posn
_atom_site_refinement_flags_adp
_atom_site_refinement_flags_occupancy
_atom_site_disorder_assembly
_atom_site_disorder_group
W1 W 0.75033(2) 0.64609(2) 0.76563(2) 0.05474(11) Uani 1 1 d . . . . .
S1 S 0.68264(5) 0.57749(10) 0.73261(7) 0.0602(4) Uani 1 1 d . . . . .
S2 S 0.71996(5) 0.62959(10) 0.65748(7) 0.0604(4) Uani 1 1 d . . . . .
S3 S 0.82339(5) 0.63142(10) 0.78929(7) 0.0621(4) Uani 1 1 d . . . . .
S4 S 0.78591(5) 0.57952(10) 0.86447(7) 0.0629(4) Uani 1 1 d . . . . .
O1 O 0.50999(18) 0.5709(5) 0.5858(3) 0.135(3) Uani 1 1 d . . . . .
O2 O 0.6012(3) 0.5720(8) 0.4207(3) 0.214(6) Uani 1 1 d . . . . .
O3 O 0.99923(18) 0.5884(5) 0.9291(3) 0.127(3) Uani 1 1 d . . . . .
O4 O 0.9173(2) 0.5657(5) 1.1006(3) 0.142(3) Uani 1 1 d . . . . .
O5 O 0.74382(14) 0.7442(3) 0.77656(19) 0.0706(12) Uani 1 1 d . . . . .
N1 N 0.58399(17) 0.5330(3) 0.6509(2) 0.0709(15) Uani 1 1 d . . . . .
H1 H 0.6047 0.5087 0.6871 0.085 Uiso 1 1 calc R U . . .
N2 N 0.65045(18) 0.6237(3) 0.5166(2) 0.0664(14) Uani 1 1 d . . . . .
H2 H 0.6760 0.6517 0.5400 0.080 Uiso 1 1 calc R U . . .
N3 N 0.92462(17) 0.6205(3) 0.8650(2) 0.0702(15) Uani 1 1 d . . . . .
H3 H 0.9032 0.6415 0.8275 0.084 Uiso 1 1 calc R U . . .
N4 N 0.85790(19) 0.5353(3) 0.9995(2) 0.0725(15) Uani 1 1 d . . . . .
H4 H 0.8299 0.5155 0.9754 0.087 Uiso 1 1 calc R U . . .
N5 N 0.8677(2) 0.8321(4) 0.9673(3) 0.0897(19) Uani 1 1 d D . . . .
N6 N 0.8978(3) 0.3332(4) 0.8748(4) 0.101(2) Uani 1 1 d D . . . .
C11 C 0.64500(19) 0.5779(4) 0.6479(3) 0.0558(14) Uani 1 1 d . . . . .
C12 C 0.66121(19) 0.5997(4) 0.6147(3) 0.0550(14) Uani 1 1 d . . . . .
C13 C 0.6314(2) 0.6010(4) 0.5478(3) 0.0592(15) Uani 1 1 d . . . . .
C14 C 0.5859(2) 0.5809(4) 0.5153(3) 0.0647(17) Uani 1 1 d . . . . .
H5 H 0.5657 0.5828 0.4700 0.078 Uiso 1 1 calc R U . . .
C15 C 0.5692(2) 0.5579(4) 0.5481(3) 0.0672(17) Uani 1 1 d . . . . .
H6 H 0.5379 0.5428 0.5255 0.081 Uiso 1 1 calc R U . . .
C16 C 0.59871(19) 0.5573(4) 0.6143(3) 0.0601(15) Uani 1 1 d . . . . .
C17 C 0.5428(2) 0.5427(5) 0.6371(3) 0.083(2) Uani 1 1 d . . . . .
C18 C 0.5385(3) 0.5164(7) 0.6879(4) 0.103(3) Uani 1 1 d . . . . .
C27 C 0.6354(3) 0.6092(7) 0.4574(3) 0.107(3) Uani 1 1 d . . . . .
C28 C 0.6638(3) 0.6384(6) 0.4375(4) 0.102(3) Uani 1 1 d . . . . .
C31 C 0.8630(2) 0.6008(4) 0.8711(3) 0.0580(15) Uani 1 1 d . . . . .
C32 C 0.8457(2) 0.5790(4) 0.9036(3) 0.0569(15) Uani 1 1 d . . . . .
C33 C 0.8766(2) 0.5555(4) 0.9678(3) 0.0618(16) Uani 1 1 d . . . . .
C34 C 0.9229(2) 0.5522(4) 0.9967(3) 0.0715(19) Uani 1 1 d . . . . .
H7 H 0.9437 0.5360 1.0400 0.086 Uiso 1 1 calc R U . . .
C35 C 0.9396(2) 0.5720(4) 0.9638(3) 0.0653(17) Uani 1 1 d . . . . .
H8 H 0.9716 0.5682 0.9841 0.078 Uiso 1 1 calc R U . . .
C36 C 0.9095(2) 0.5977(4) 0.9009(3) 0.0601(15) Uani 1 1 d . . . . .
C37 C 0.9664(3) 0.6152(6) 0.8789(3) 0.087(2) Uani 1 1 d . . . . .
C38 C 0.9713(3) 0.6439(7) 0.8290(4) 0.111(3) Uani 1 1 d . . . . .
C47 C 0.8776(3) 0.5424(5) 1.0625(3) 0.088(2) Uani 1 1 d . . . . .
C48 C 0.8490(3) 0.5188(6) 1.0832(3) 0.093(2) Uani 1 1 d . . . . .
C51 C 0.8203(5) 0.8207(12) 0.9084(8) 0.128(7) Uiso 0.5 1 d D . P A 1
H45 H 0.7995 0.8116 0.9197 0.154 Uiso 0.5 1 calc R U P A 1
H46 H 0.8192 0.7727 0.8856 0.154 Uiso 0.5 1 calc R U P A 1
C52 C 0.8031(7) 0.8969(12) 0.8626(9) 0.122(6) Uiso 0.5 1 d D . P A 1
H47 H 0.7717 0.8876 0.8241 0.146 Uiso 0.5 1 calc R U P A 1
H48 H 0.8037 0.9444 0.8849 0.146 Uiso 0.5 1 calc R U P A 1
H49 H 0.8234 0.9054 0.8508 0.146 Uiso 0.5 1 calc R U P A 1
C53 C 0.8872(5) 0.7523(8) 1.0013(7) 0.092(5) Uiso 0.5 1 d D . P A 1
H50 H 0.8900 0.7166 0.9741 0.110 Uiso 0.5 1 calc R U P A 1
H51 H 0.8649 0.7275 1.0059 0.110 Uiso 0.5 1 calc R U P A 1
C54 C 0.9345(6) 0.7566(14) 1.0681(9) 0.112(7) Uiso 0.5 1 d D . P A 1
H52 H 0.9441 0.7025 1.0861 0.135 Uiso 0.5 1 calc R U P A 1
H53 H 0.9572 0.7795 1.0642 0.135 Uiso 0.5 1 calc R U P A 1
H54 H 0.9321 0.7904 1.0961 0.135 Uiso 0.5 1 calc R U P A 1
C55 C 0.8727(6) 0.8916(10) 1.0158(7) 0.097(5) Uiso 0.5 1 d D . P A 1
H55 H 0.8568 0.9416 0.9924 0.117 Uiso 0.5 1 calc R U P A 1
H56 H 0.9058 0.9046 1.0469 0.117 Uiso 0.5 1 calc R U P A 1
C56 C 0.8551(12) 0.868(2) 1.0546(17) 0.212(15) Uiso 0.5 1 d D . P A 1
H57 H 0.8609 0.9123 1.0830 0.254 Uiso 0.5 1 calc R U P A 1
H58 H 0.8221 0.8572 1.0251 0.254 Uiso 0.5 1 calc R U P A 1
H59 H 0.8713 0.8200 1.0799 0.254 Uiso 0.5 1 calc R U P A 1
C57 C 0.8992(6) 0.8736(10) 0.9564(8) 0.097(5) Uiso 0.5 1 d D . P A 1
H60 H 0.9284 0.8873 0.9983 0.116 Uiso 0.5 1 calc R U P A 1
H61 H 0.8847 0.9244 0.9332 0.116 Uiso 0.5 1 calc R U P A 1
C58 C 0.9101(8) 0.8221(13) 0.9180(11) 0.127(7) Uiso 0.5 1 d D . P A 1
H62 H 0.9305 0.8522 0.9127 0.152 Uiso 0.5 1 calc R U P A 1
H63 H 0.9253 0.7722 0.9411 0.152 Uiso 0.5 1 calc R U P A 1
H64 H 0.8815 0.8094 0.8760 0.152 Uiso 0.5 1 calc R U P A 1
C51B C 0.8414(6) 0.9087(11) 0.9368(11) 0.144(8) Uiso 0.5 1 d D . P A 2
H45B H 0.8525 0.9339 0.9146 0.173 Uiso 0.5 1 calc R U P A 2
H46B H 0.8486 0.9459 0.9709 0.173 Uiso 0.5 1 calc R U P A 2
C52B C 0.7881(6) 0.8992(13) 0.8881(10) 0.121(6) Uiso 0.5 1 d D . P A 2
H47B H 0.7740 0.9519 0.8708 0.145 Uiso 0.5 1 calc R U P A 2
H48B H 0.7804 0.8639 0.8533 0.145 Uiso 0.5 1 calc R U P A 2
H49B H 0.7765 0.8759 0.9097 0.145 Uiso 0.5 1 calc R U P A 2
C53B C 0.9146(6) 0.8516(13) 1.0241(9) 0.134(8) Uiso 0.5 1 d D . P A 2
H50B H 0.9139 0.8791 1.0566 0.161 Uiso 0.5 1 calc R U P A 2
H51B H 0.9305 0.8863 1.0128 0.161 Uiso 0.5 1 calc R U P A 2
C54B C 0.9392(10) 0.7670(16) 1.0493(15) 0.178(14) Uiso 0.5 1 d D . P A 2
H52B H 0.9709 0.7746 1.0875 0.213 Uiso 0.5 1 calc R U P A 2
H53B H 0.9227 0.7336 1.0597 0.213 Uiso 0.5 1 calc R U P A 2
H54B H 0.9391 0.7407 1.0162 0.213 Uiso 0.5 1 calc R U P A 2
C55B C 0.8392(9) 0.7719(15) 0.9722(14) 0.175(10) Uiso 0.5 1 d D . P A 2
H55B H 0.8554 0.7201 0.9897 0.210 Uiso 0.5 1 calc R U P A 2
H56B H 0.8090 0.7627 0.9305 0.210 Uiso 0.5 1 calc R U P A 2
C56B C 0.8340(17) 0.816(3) 1.020(2) 0.31(3) Uiso 0.5 1 d D . P A 2
H57B H 0.8157 0.7830 1.0277 0.374 Uiso 0.5 1 calc R U P A 2
H58B H 0.8644 0.8255 1.0605 0.374 Uiso 0.5 1 calc R U P A 2
H59B H 0.8185 0.8677 1.0018 0.374 Uiso 0.5 1 calc R U P A 2
C57B C 0.8679(8) 0.7909(14) 0.9148(10) 0.150(9) Uiso 0.5 1 d D . P A 2
H60B H 0.8865 0.7416 0.9337 0.181 Uiso 0.5 1 calc R U P A 2
H61B H 0.8360 0.7737 0.8807 0.181 Uiso 0.5 1 calc R U P A 2
C58B C 0.8828(10) 0.8301(16) 0.8868(13) 0.144(9) Uiso 0.5 1 d . . P A 2
H62B H 0.8804 0.7952 0.8552 0.173 Uiso 0.5 1 calc R U P A 2
H63B H 0.8640 0.8781 0.8657 0.173 Uiso 0.5 1 calc R U P A 2
H64B H 0.9149 0.8458 0.9190 0.173 Uiso 0.5 1 calc R U P A 2
C61 C 0.8953(6) 0.3727(9) 0.9253(7) 0.082(4) Uiso 0.5 1 d D . P B 1
H65 H 0.9266 0.3886 0.9622 0.099 Uiso 0.5 1 calc R U P B 1
H66 H 0.8765 0.4220 0.9070 0.099 Uiso 0.5 1 calc R U P B 1
C62 C 0.8751(10) 0.3193(17) 0.9482(13) 0.123(10) Uiso 0.5 1 d D . P B 1
H67 H 0.8745 0.3479 0.9800 0.148 Uiso 0.5 1 calc R U P B 1
H68 H 0.8437 0.3043 0.9120 0.148 Uiso 0.5 1 calc R U P B 1
H69 H 0.8939 0.2709 0.9674 0.148 Uiso 0.5 1 calc R U P B 1
C63 C 0.9307(6) 0.3943(10) 0.8759(8) 0.099(5) Uiso 0.5 1 d D . P B 1
H70 H 0.9146 0.4465 0.8606 0.119 Uiso 0.5 1 calc R U P B 1
H71 H 0.9578 0.4018 0.9209 0.119 Uiso 0.5 1 calc R U P B 1
C64 C 0.9477(8) 0.3753(15) 0.8389(11) 0.142(8) Uiso 0.5 1 d D . P B 1
H72 H 0.9677 0.4185 0.8441 0.171 Uiso 0.5 1 calc R U P B 1
H73 H 0.9649 0.3249 0.8544 0.171 Uiso 0.5 1 calc R U P B 1
H74 H 0.9215 0.3698 0.7937 0.171 Uiso 0.5 1 calc R U P B 1
C65 C 0.8520(5) 0.3261(12) 0.8127(8) 0.119(6) Uiso 0.5 1 d D . P B 1
H75 H 0.8362 0.2791 0.8138 0.143 Uiso 0.5 1 calc R U P B 1
H76 H 0.8559 0.3161 0.7794 0.143 Uiso 0.5 1 calc R U P B 1
C66 C 0.8216(7) 0.4005(11) 0.7940(10) 0.121(7) Uiso 0.5 1 d D . P B 1
H77 H 0.7918 0.3916 0.7524 0.145 Uiso 0.5 1 calc R U P B 1
H78 H 0.8168 0.4101 0.8261 0.145 Uiso 0.5 1 calc R U P B 1
H79 H 0.8366 0.4472 0.7916 0.145 Uiso 0.5 1 calc R U P B 1
C67 C 0.9233(5) 0.2538(8) 0.9019(7) 0.088(4) Uiso 0.5 1 d D . P B 1
H80 H 0.9087 0.2219 0.9165 0.105 Uiso 0.5 1 calc R U P B 1
H81 H 0.9206 0.2233 0.8677 0.105 Uiso 0.5 1 calc R U P B 1
C68 C 0.9721(7) 0.2644(13) 0.9553(10) 0.131(9) Uiso 0.5 1 d D . P B 1
H82 H 0.9868 0.2118 0.9708 0.157 Uiso 0.5 1 calc R U P B 1
H83 H 0.9870 0.2949 0.9409 0.157 Uiso 0.5 1 calc R U P B 1
H84 H 0.9751 0.2935 0.9897 0.157 Uiso 0.5 1 calc R U P B 1
C61B C 0.8659(7) 0.2911(13) 0.8852(11) 0.134(7) Uiso 0.5 1 d D . P B 2
H65B H 0.8345 0.2879 0.8445 0.161 Uiso 0.5 1 calc R U P B 2
H66B H 0.8769 0.2360 0.9010 0.161 Uiso 0.5 1 calc R U P B 2
C62B C 0.8654(12) 0.3373(19) 0.9324(15) 0.151(14) Uiso 0.5 1 d D . P B 2
H67B H 0.8450 0.3108 0.9395 0.181 Uiso 0.5 1 calc R U P B 2
H68B H 0.8965 0.3398 0.9727 0.181 Uiso 0.5 1 calc R U P B 2
H69B H 0.8542 0.3917 0.9164 0.181 Uiso 0.5 1 calc R U P B 2
C63B C 0.8882(9) 0.2724(14) 0.8244(10) 0.156(9) Uiso 0.5 1 d D . P B 2
H70B H 0.8948 0.2175 0.8421 0.187 Uiso 0.5 1 calc R U P B 2
H71B H 0.8555 0.2750 0.7867 0.187 Uiso 0.5 1 calc R U P B 2
C64B C 0.9179(11) 0.292(2) 0.8054(18) 0.234(15) Uiso 0.5 1 d D . P B 2
H72B H 0.9121 0.2532 0.7733 0.281 Uiso 0.5 1 calc R U P B 2
H73B H 0.9110 0.3460 0.7877 0.281 Uiso 0.5 1 calc R U P B 2
H74B H 0.9503 0.2887 0.8429 0.281 Uiso 0.5 1 calc R U P B 2
C65B C 0.8755(7) 0.4089(11) 0.8381(9) 0.146(8) Uiso 0.5 1 d D . P B 2
H75B H 0.8686 0.4420 0.8623 0.176 Uiso 0.5 1 calc R U P B 2
H76B H 0.8983 0.4387 0.8370 0.176 Uiso 0.5 1 calc R U P B 2
C66B C 0.8325(6) 0.4024(11) 0.7714(8) 0.099(5) Uiso 0.5 1 d D . P B 2
H77B H 0.8218 0.4562 0.7532 0.119 Uiso 0.5 1 calc R U P B 2
H78B H 0.8387 0.3717 0.7458 0.119 Uiso 0.5 1 calc R U P B 2
H79B H 0.8089 0.3750 0.7713 0.119 Uiso 0.5 1 calc R U P B 2
C67B C 0.9456(6) 0.3430(12) 0.9318(9) 0.136(8) Uiso 0.5 1 d D . P B 2
H80B H 0.9471 0.3853 0.9592 0.163 Uiso 0.5 1 calc R U P B 2
H81B H 0.9645 0.3608 0.9188 0.163 Uiso 0.5 1 calc R U P B 2
C68B C 0.9677(6) 0.2583(10) 0.9738(9) 0.090(5) Uiso 0.5 1 d . . P B 2
H82B H 0.9995 0.2677 1.0113 0.108 Uiso 0.5 1 calc R U P B 2
H83B H 0.9496 0.2410 0.9876 0.108 Uiso 0.5 1 calc R U P B 2
H84B H 0.9670 0.2166 0.9472 0.108 Uiso 0.5 1 calc R U P B 2
N7 N 1.0000 0.3597(18) 0.7500 0.266(15) Uani 1 2 d DS T P C 2
C71 C 0.9776(11) 0.3043(16) 0.7350(14) 0.178(15) Uani 0.5 1 d D U P C 2
C72 C 0.9440(12) 0.244(2) 0.7123(19) 0.25(2) Uani 0.5 1 d D U P C 2
H85 H 0.9165 0.2585 0.6698 0.305 Uiso 0.5 1 calc R U P C 2
H86 H 0.9361 0.2385 0.7413 0.305 Uiso 0.5 1 calc R U P C 2
H87 H 0.9561 0.1929 0.7100 0.305 Uiso 0.5 1 calc R U P C 2
N8 N 0.7987(7) 0.2061(13) 0.6367(9) 0.128(6) Uiso 0.5 1 d D . P D 1
C81 C 0.8360(8) 0.2211(16) 0.6612(12) 0.155(9) Uiso 0.5 1 d D . P D 1
C82 C 0.8807(8) 0.2454(18) 0.7012(13) 0.181(11) Uiso 0.5 1 d D . P D 1
H88 H 0.8996 0.2022 0.7313 0.217 Uiso 0.5 1 calc R U P D 1
H89 H 0.8831 0.2929 0.7249 0.217 Uiso 0.5 1 calc R U P D 1
H90 H 0.8915 0.2585 0.6763 0.217 Uiso 0.5 1 calc R U P D 1
N8B N 0.7529(11) 0.246(2) 0.5337(12) 0.258(15) Uiso 0.5 1 d D . P E 2
C81B C 0.7797(8) 0.2196(13) 0.5832(11) 0.132(7) Uiso 0.5 1 d D . P E 2
C82B C 0.8037(7) 0.1563(12) 0.6310(9) 0.110(6) Uiso 0.5 1 d D . P E 2
H88B H 0.8285 0.1798 0.6722 0.132 Uiso 0.5 1 calc R U P E 2
H89B H 0.7821 0.1286 0.6349 0.132 Uiso 0.5 1 calc R U P E 2
H90B H 0.8168 0.1179 0.6180 0.132 Uiso 0.5 1 calc R U P E 2
N9 N 0.7295(11) 0.348(2) 0.8213(17) 0.227(14) Uiso 0.5 1 d D U P F 1
C91 C 0.6909(9) 0.3519(15) 0.7781(14) 0.145(9) Uiso 0.5 1 d D . P F 1
C92 C 0.6428(8) 0.3631(15) 0.7437(13) 0.163(10) Uiso 0.5 1 d D . P F 1
H91 H 0.6374 0.4014 0.7664 0.196 Uiso 0.5 1 calc R U P F 1
H92 H 0.6284 0.3117 0.7398 0.196 Uiso 0.5 1 calc R U P F 1
H93 H 0.6296 0.3839 0.7011 0.196 Uiso 0.5 1 calc R U P F 1
N9B N 0.7713(5) 0.3637(9) 0.9185(7) 0.109(5) Uiso 0.5 1 d D . P G 2
C91B C 0.7480(5) 0.3577(9) 0.8659(6) 0.077(4) Uiso 0.5 1 d D . P G 2
C92B C 0.7248(6) 0.3573(11) 0.7971(7) 0.078(4) Uiso 0.5 1 d D U P G 2
H91B H 0.6941 0.3337 0.7748 0.093 Uiso 0.5 1 calc R U P G 2
H92B H 0.7219 0.4123 0.7822 0.093 Uiso 0.5 1 calc R U P G 2
H93B H 0.7427 0.3254 0.7882 0.093 Uiso 0.5 1 calc R U P G 2
C101 C 0.5789(3) 0.5346(8) 0.7536(4) 0.136(4) Uani 1 1 d . . . . .
H9 H 0.6067 0.5146 0.7604 0.163 Uiso 1 1 calc R U . . .
H10 H 0.5814 0.5928 0.7603 0.163 Uiso 1 1 calc R U . . .
H11 H 0.5755 0.5087 0.7837 0.163 Uiso 1 1 calc R U . . .
C102 C 0.4941(3) 0.5436(12) 0.6712(5) 0.221(9) Uani 1 1 d . . . . .
H12 H 0.4693 0.5291 0.6269 0.265 Uiso 1 1 calc R U . . .
H13 H 0.4889 0.5179 0.6994 0.265 Uiso 1 1 calc R U . . .
H14 H 0.4947 0.6019 0.6760 0.265 Uiso 1 1 calc R U . . .
C103 C 0.5335(5) 0.4225(9) 0.6836(6) 0.212(8) Uani 1 1 d . . . . .
H15 H 0.5069 0.4072 0.6406 0.254 Uiso 1 1 calc R U . . .
H16 H 0.5613 0.3982 0.6931 0.254 Uiso 1 1 calc R U . . .
H17 H 0.5290 0.4036 0.7145 0.254 Uiso 1 1 calc R U . . .
C104 C 0.7077(4) 0.6739(9) 0.4886(6) 0.187(7) Uani 1 1 d . . . . .
H18 H 0.7244 0.6370 0.5249 0.224 Uiso 1 1 calc R U . . .
H19 H 0.7258 0.6838 0.4735 0.224 Uiso 1 1 calc R U . . .
H20 H 0.7023 0.7246 0.5017 0.224 Uiso 1 1 calc R U . . .
C105 C 0.6331(5) 0.6843(10) 0.3780(6) 0.197(7) Uani 1 1 d . . . . .
H21 H 0.6051 0.6535 0.3480 0.236 Uiso 1 1 calc R U . . .
H22 H 0.6252 0.7354 0.3874 0.236 Uiso 1 1 calc R U . . .
H23 H 0.6488 0.6946 0.3591 0.236 Uiso 1 1 calc R U . . .
C106 C 0.6759(4) 0.5603(9) 0.4159(6) 0.172(5) Uani 1 1 d . . . . .
H24 H 0.6475 0.5338 0.3813 0.206 Uiso 1 1 calc R U . . .
H25 H 0.6937 0.5756 0.4011 0.206 Uiso 1 1 calc R U . . .
H26 H 0.6941 0.5236 0.4522 0.206 Uiso 1 1 calc R U . . .
C107 C 0.9298(3) 0.6830(8) 0.7724(5) 0.152(5) Uani 1 1 d . . . . .
H27 H 0.9032 0.6479 0.7546 0.182 Uiso 1 1 calc R U . . .
H28 H 0.9245 0.7341 0.7851 0.182 Uiso 1 1 calc R U . . .
H29 H 0.9344 0.6927 0.7402 0.182 Uiso 1 1 calc R U . . .
C108 C 1.0133(4) 0.6910(13) 0.8595(6) 0.266(12) Uani 1 1 d . . . . .
H30 H 1.0391 0.6615 0.8962 0.319 Uiso 1 1 calc R U . . .
H31 H 1.0195 0.7009 0.8290 0.319 Uiso 1 1 calc R U . . .
H32 H 1.0095 0.7423 0.8739 0.319 Uiso 1 1 calc R U . . .
C109 C 0.9781(6) 0.5647(12) 0.8032(7) 0.233(9) Uani 1 1 d . . . . .
H33 H 0.9505 0.5315 0.7823 0.280 Uiso 1 1 calc R U . . .
H34 H 0.9836 0.5784 0.7724 0.280 Uiso 1 1 calc R U . . .
H35 H 1.0045 0.5349 0.8388 0.280 Uiso 1 1 calc R U . . .
C110 C 0.7999(4) 0.5407(9) 1.0353(5) 0.162(5) Uani 1 1 d . . . . .
H36 H 0.7878 0.5158 0.9944 0.194 Uiso 1 1 calc R U . . .
H37 H 0.7824 0.5218 1.0497 0.194 Uiso 1 1 calc R U . . .
H38 H 0.7971 0.5991 1.0303 0.194 Uiso 1 1 calc R U . . .
C111 C 0.8685(5) 0.5552(10) 1.1455(5) 0.193(7) Uani 1 1 d . . . . .
H39 H 0.9008 0.5398 1.1761 0.232 Uiso 1 1 calc R U . . .
H40 H 0.8661 0.6137 1.1412 0.232 Uiso 1 1 calc R U . . .
H41 H 0.8514 0.5364 1.1607 0.232 Uiso 1 1 calc R U . . .
C112 C 0.8516(5) 0.4275(9) 1.0904(7) 0.193(6) Uani 1 1 d . . . . .
H42 H 0.8387 0.4025 1.0492 0.232 Uiso 1 1 calc R U . . .
H43 H 0.8837 0.4111 1.1215 0.232 Uiso 1 1 calc R U . . .
H44 H 0.8340 0.4104 1.1051 0.232 Uiso 1 1 calc R U . . .

loop_
_atom_site_aniso_label
_atom_site_aniso_U_11
_atom_site_aniso_U_22
_atom_site_aniso_U_33
_atom_site_aniso_U_23
_atom_site_aniso_U_13
_atom_site_aniso_U_12
W1 0.04470(15) 0.05334(16) 0.04237(15) 0.00256(11) 0.01435(12) 0.00146(11)
S1 0.0460(8) 0.0708(10) 0.0452(7) 0.0058(7) 0.0183(7) -0.0003(7)
S2 0.0446(8) 0.0739(10) 0.0428(7) 0.0033(7) 0.0164(7) -0.0036(7)
S3 0.0440(8) 0.0729(10) 0.0449(8) 0.0073(7) 0.0146(7) 0.0023(7)
S4 0.0516(8) 0.0690(10) 0.0452(7) 0.0067(7) 0.0178(7) 0.0013(8)
O1 0.061(3) 0.255(9) 0.079(4) 0.061(5) 0.037(3) 0.033(4)
O2 0.161(7) 0.402(15) 0.096(5) -0.114(7) 0.087(5) -0.175(9)
O3 0.066(3) 0.219(8) 0.081(4) 0.047(4) 0.036(3) 0.052(4)
O4 0.097(4) 0.242(9) 0.062(3) -0.043(4) 0.035(3) -0.040(5)
O5 0.066(3) 0.059(3) 0.060(2) 0.005(2) 0.025(2) 0.007(2)
N1 0.048(3) 0.092(4) 0.056(3) 0.014(3) 0.023(3) 0.001(3)
N2 0.056(3) 0.081(4) 0.048(3) -0.002(3) 0.024(3) -0.010(3)
N3 0.045(3) 0.084(4) 0.055(3) 0.008(3) 0.017(3) 0.009(3)
N4 0.064(3) 0.080(4) 0.044(3) 0.004(3) 0.018(3) -0.001(3)
N5 0.094(5) 0.065(4) 0.087(4) -0.015(3) 0.044(4) -0.011(3)
N6 0.105(5) 0.068(4) 0.113(6) -0.013(4) 0.058(5) -0.008(4)
C11 0.043(3) 0.057(4) 0.046(3) 0.001(3) 0.017(3) 0.001(3)
C12 0.044(3) 0.059(4) 0.042(3) 0.003(3) 0.017(3) 0.003(3)
C13 0.055(4) 0.059(4) 0.045(3) 0.000(3) 0.021(3) -0.002(3)
C14 0.047(3) 0.082(4) 0.040(3) -0.003(3) 0.014(3) -0.004(3)
C15 0.047(3) 0.083(5) 0.051(3) -0.005(3) 0.020(3) -0.009(3)
C16 0.044(3) 0.066(4) 0.050(3) 0.005(3) 0.019(3) 0.001(3)
C17 0.055(4) 0.120(7) 0.060(4) 0.015(4) 0.027(4) -0.005(4)
C18 0.060(4) 0.174(9) 0.062(4) 0.030(5) 0.031(4) -0.007(5)
C27 0.079(5) 0.174(9) 0.050(4) -0.022(5) 0.030(4) -0.050(6)
C28 0.097(6) 0.147(8) 0.057(4) -0.021(5) 0.044(5) -0.045(6)
C31 0.048(3) 0.055(4) 0.045(3) -0.004(3) 0.015(3) -0.002(3)
C32 0.051(3) 0.054(3) 0.040(3) -0.004(3) 0.014(3) -0.001(3)
C33 0.054(4) 0.060(4) 0.042(3) 0.002(3) 0.015(3) 0.001(3)
C34 0.060(4) 0.064(4) 0.048(3) 0.003(3) 0.011(3) 0.006(3)
C35 0.047(3) 0.071(4) 0.053(3) 0.007(3) 0.018(3) 0.013(3)
C36 0.049(3) 0.059(4) 0.050(3) -0.001(3) 0.018(3) 0.000(3)
C37 0.062(5) 0.123(6) 0.059(4) 0.016(4) 0.028(4) 0.026(4)
C38 0.067(5) 0.185(11) 0.075(5) 0.029(6) 0.041(5) 0.028(6)
C47 0.073(5) 0.107(6) 0.055(4) -0.003(4) 0.025(4) -0.001(5)
C48 0.095(6) 0.111(7) 0.058(4) 0.005(4) 0.038(4) -0.003(5)
N7 0.22(3) 0.22(3) 0.33(4) 0.000 0.15(3) 0.000
C71 0.21(3) 0.20(3) 0.13(2) 0.04(2) 0.10(2) 0.08(2)
C72 0.27(4) 0.21(4) 0.35(5) 0.09(4) 0.22(4) 0.06(3)
C101 0.091(6) 0.242(14) 0.070(5) -0.007(7) 0.048(5) -0.032(8)
C102 0.088(7) 0.47(3) 0.121(9) 0.108(13) 0.075(7) 0.063(12)
C103 0.241(17) 0.218(16) 0.164(12) 0.037(11) 0.117(12) -0.086(14)
C104 0.173(11) 0.309(18) 0.144(10) -0.104(11) 0.130(10) -0.147(12)
C105 0.185(13) 0.275(18) 0.146(11) 0.095(12) 0.109(11) 0.030(13)
C106 0.190(13) 0.202(14) 0.157(11) -0.053(11) 0.124(11) -0.065(11)
C107 0.098(7) 0.243(14) 0.102(7) 0.072(9) 0.055(6) 0.024(8)
C108 0.104(9) 0.51(3) 0.115(10) 0.073(15) 0.033(8) -0.102(14)
C109 0.27(2) 0.33(2) 0.177(14) 0.081(15) 0.174(15) 0.139(19)
C110 0.122(9) 0.255(16) 0.135(9) 0.047(10) 0.092(8) 0.022(10)
C111 0.200(13) 0.297(19) 0.116(9) -0.081(11) 0.114(10) -0.090(13)
C112 0.275(18) 0.158(13) 0.219(15) 0.030(11) 0.188(15) -0.007(12)

loop_
_atom_type_symbol
_atom_type_description
_atom_type_scat_dispersion_real
_atom_type_scat_dispersion_imag
_atom_type_scat_source
C C 0.0033 0.0016 'International Tables Vol C Tables 4.2.6.8 and 6.1.1.4'
H H 0.0000 0.0000 'International Tables Vol C Tables 4.2.6.8 and 6.1.1.4'
N N 0.0061 0.0033 'International Tables Vol C Tables 4.2.6.8 and 6.1.1.4'
O O 0.0106 0.0060 'International Tables Vol C Tables 4.2.6.8 and 6.1.1.4'
S S 0.1246 0.1234 'International Tables Vol C Tables 4.2.6.8 and 6.1.1.4'
W W -0.8490 6.8722 'International Tables Vol C Tables 4.2.6.8 and 6.1.1.4'

loop_
_geom_angle_atom_site_label_1
_geom_angle_atom_site_label_2
_geom_angle_atom_site_label_3
_geom_angle
_geom_angle_site_symmetry_3
O5 W1 S1 107.58(16) .
O5 W1 S3 107.97(16) .
S1 W1 S3 144.45(6) .
O5 W1 S4 107.59(15) .
S1 W1 S4 85.88(5) .
S3 W1 S4 83.55(6) .
O5 W1 S2 107.79(15) .
S1 W1 S2 83.36(5) .
S3 W1 S2 85.92(5) .
S4 W1 S2 144.62(6) .
C11 S1 W1 107.3(2) .
C12 S2 W1 107.0(2) .
C31 S3 W1 107.5(2) .
C32 S4 W1 107.5(2) .
C17 N1 C16 128.2(5) .
C17 N1 H1 115.9 .
C16 N1 H1 115.9 .
C27 N2 C13 129.7(6) .
C27 N2 H2 115.2 .
C13 N2 H2 115.2 .
C37 N3 C36 130.5(6) .
C37 N3 H3 114.7 .
C36 N3 H3 114.7 .
C47 N4 C33 128.3(6) .
C47 N4 H4 115.8 .
C33 N4 H4 115.8 .
C53B N5 C51B 109.2(12) .
C53B N5 C55B 119.8(15) .
C51B N5 C55B 110.9(15) .
C51 N5 C57 113.7(12) .
C51 N5 C53 109.8(10) .
C57 N5 C53 112.0(11) .
C51 N5 C55 115.2(12) .
C57 N5 C55 98.5(9) .
C53 N5 C55 107.1(10) .
C53B N5 C57B 111.8(14) .
C51B N5 C57B 104.3(14) .
C55B N5 C57B 99.5(14) .
C67B N6 C65B 114.3(12) .
C65 N6 C67 114.3(10) .
C67B N6 C61B 115.7(14) .
C65B N6 C61B 109.2(14) .
C67B N6 C63B 117.6(14) .
C65B N6 C63B 104.4(15) .
C61B N6 C63B 93.4(13) .
C65 N6 C61 111.8(11) .
C67 N6 C61 107.9(10) .
C65 N6 C63 114.5(12) .
C67 N6 C63 108.0(10) .
C61 N6 C63 99.2(9) .
C12 C11 C16 119.4(5) .
C12 C11 S1 120.0(4) .
C16 C11 S1 120.6(5) .
C11 C12 C13 120.2(5) .
C11 C12 S2 119.6(4) .
C13 C12 S2 120.2(5) .
C14 C13 C12 119.9(6) .
C14 C13 N2 122.9(5) .
C12 C13 N2 117.2(5) .
C13 C14 C15 120.6(5) .
C13 C14 H5 119.7 .
C15 C14 H5 119.7 .
C16 C15 C14 119.3(6) .
C16 C15 H6 120.3 .
C14 C15 H6 120.3 .
C15 C16 C11 120.7(6) .
C15 C16 N1 122.1(5) .
C11 C16 N1 117.1(5) .
O1 C17 N1 122.2(7) .
O1 C17 C18 121.7(7) .
N1 C17 C18 116.1(6) .
C101 C18 C102 115.1(10) .
C101 C18 C17 114.4(7) .
C102 C18 C17 109.9(7) .
C101 C18 C103 106.3(9) .
C102 C18 C103 102.9(11) .
C17 C18 C103 107.2(9) .
O2 C27 N2 122.0(8) .
O2 C27 C28 119.6(7) .
N2 C27 C28 118.4(7) .
C104 C28 C105 118.2(11) .
C104 C28 C27 114.6(7) .
C105 C28 C27 107.5(9) .
C104 C28 C106 105.8(10) .
C105 C28 C106 104.0(9) .
C27 C28 C106 105.4(9) .
C36 C31 C32 120.7(5) .
C36 C31 S3 120.5(5) .
C32 C31 S3 118.8(4) .
C31 C32 C33 119.0(6) .
C31 C32 S4 120.6(4) .
C33 C32 S4 120.4(5) .
C34 C33 C32 119.5(6) .
C34 C33 N4 123.1(5) .
C32 C33 N4 117.4(6) .
C35 C34 C33 121.2(6) .
C35 C34 H7 119.4 .
C33 C34 H7 119.4 .
C34 C35 C36 119.7(6) .
C34 C35 H8 120.1 .
C36 C35 H8 120.1 .
C31 C36 C35 119.8(6) .
C31 C36 N3 117.7(5) .
C35 C36 N3 122.5(6) .
O3 C37 N3 122.0(7) .
O3 C37 C38 120.2(7) .
N3 C37 C38 117.7(6) .
C108 C38 C107 114.2(11) .
C108 C38 C37 109.6(9) .
C107 C38 C37 114.9(7) .
C108 C38 C109 107.3(12) .
C107 C38 C109 105.5(10) .
C37 C38 C109 104.4(9) .
O4 C47 N4 121.0(8) .
O4 C47 C48 121.9(7) .
N4 C47 C48 117.1(7) .
C111 C48 C110 111.2(10) .
C111 C48 C47 109.4(8) .
C110 C48 C47 112.3(7) .
C111 C48 C112 108.6(10) .
C110 C48 C112 107.6(10) .
C47 C48 C112 107.6(9) .
N5 C51 C52 111.4(14) .
N5 C51 H45 109.4 .
C52 C51 H45 109.4 .
N5 C51 H46 109.4 .
C52 C51 H46 109.4 .
H45 C51 H46 108.0 .
C51 C52 H47 109.5 .
C51 C52 H48 109.5 .
H47 C52 H48 109.5 .
C51 C52 H49 109.5 .
H47 C52 H49 109.5 .
H48 C52 H49 109.5 .
N5 C53 C54 115.5(13) .
N5 C53 H50 108.4 .
C54 C53 H50 108.4 .
N5 C53 H51 108.4 .
C54 C53 H51 108.4 .
H50 C53 H51 107.5 .
C53 C54 H52 109.5 .
C53 C54 H53 109.5 .
H52 C54 H53 109.5 .
C53 C54 H54 109.5 .
H52 C54 H54 109.5 .
H53 C54 H54 109.5 .
N5 C55 C56 120.0(18) .
N5 C55 H55 107.3 .
C56 C55 H55 107.3 .
N5 C55 H56 107.3 .
C56 C55 H56 107.3 .
H55 C55 H56 106.9 .
C55 C56 H57 109.5 .
C55 C56 H58 109.5 .
H57 C56 H58 109.5 .
C55 C56 H59 109.5 .
H57 C56 H59 109.5 .
H58 C56 H59 109.5 .
N5 C57 C58 113.7(12) .
N5 C57 H60 108.8 .
C58 C57 H60 108.8 .
N5 C57 H61 108.8 .
C58 C57 H61 108.8 .
H60 C57 H61 107.7 .
C57 C58 H62 109.5 .
C57 C58 H63 109.5 .
H62 C58 H63 109.5 .
C57 C58 H64 109.5 .
H62 C58 H64 109.5 .
H63 C58 H64 109.5 .
N5 C51B C52B 115.3(15) .
N5 C51B H45B 108.4 .
C52B C51B H45B 108.4 .
N5 C51B H46B 108.4 .
C52B C51B H46B 108.4 .
H45B C51B H46B 107.5 .
C51B C52B H47B 109.5 .
C51B C52B H48B 109.5 .
H47B C52B H48B 109.5 .
C51B C52B H49B 109.5 .
H47B C52B H49B 109.5 .
H48B C52B H49B 109.5 .
N5 C53B C54B 104.2(16) .
N5 C53B H50B 110.9 .
C54B C53B H50B 110.9 .
N5 C53B H51B 110.9 .
C54B C53B H51B 110.9 .
H50B C53B H51B 108.9 .
C53B C54B H52B 109.5 .
C53B C54B H53B 109.5 .
H52B C54B H53B 109.5 .
C53B C54B H54B 109.5 .
H52B C54B H54B 109.5 .
H53B C54B H54B 109.5 .
N5 C55B C56B 101(2) .
N5 C55B H55B 111.6 .
C56B C55B H55B 111.6 .
N5 C55B H56B 111.6 .
C56B C55B H56B 111.6 .
H55B C55B H56B 109.4 .
C55B C56B H57B 109.5 .
C55B C56B H58B 109.5 .
H57B C56B H58B 109.5 .
C55B C56B H59B 109.5 .
H57B C56B H59B 109.5 .
H58B C56B H59B 109.5 .
C58B C57B N5 121(2) .
C58B C57B H60B 107.2 .
N5 C57B H60B 107.2 .
C58B C57B H61B 107.2 .
N5 C57B H61B 107.2 .
H60B C57B H61B 106.8 .
C57B C58B H62B 109.5 .
C57B C58B H63B 109.5 .
H62B C58B H63B 109.5 .
C57B C58B H64B 109.5 .
H62B C58B H64B 109.5 .
H63B C58B H64B 109.5 .
C62 C61 N6 113.8(14) .
C62 C61 H65 108.8 .
N6 C61 H65 108.8 .
C62 C61 H66 108.8 .
N6 C61 H66 108.8 .
H65 C61 H66 107.7 .
C61 C62 H67 109.5 .
C61 C62 H68 109.5 .
H67 C62 H68 109.5 .
C61 C62 H69 109.5 .
H67 C62 H69 109.5 .
H68 C62 H69 109.5 .
C64 C63 N6 118.6(15) .
C64 C63 H70 107.7 .
N6 C63 H70 107.7 .
C64 C63 H71 107.7 .
N6 C63 H71 107.7 .
H70 C63 H71 107.1 .
C63 C64 H72 109.5 .
C63 C64 H73 109.5 .
H72 C64 H73 109.5 .
C63 C64 H74 109.5 .
H72 C64 H74 109.5 .
H73 C64 H74 109.5 .
N6 C65 C66 113.9(15) .
N6 C65 H75 108.8 .
C66 C65 H75 108.8 .
N6 C65 H76 108.8 .
C66 C65 H76 108.8 .
H75 C65 H76 107.7 .
C65 C66 H77 109.5 .
C65 C66 H78 109.5 .
H77 C66 H78 109.5 .
C65 C66 H79 109.5 .
H77 C66 H79 109.5 .
H78 C66 H79 109.5 .
C68 C67 N6 112.9(12) .
C68 C67 H80 109.0 .
N6 C67 H80 109.0 .
C68 C67 H81 109.0 .
N6 C67 H81 109.0 .
H80 C67 H81 107.8 .
C67 C68 H82 109.5 .
C67 C68 H83 109.5 .
H82 C68 H83 109.5 .
C67 C68 H84 109.5 .
H82 C68 H84 109.5 .
H83 C68 H84 109.5 .
C62B C61B N6 108.8(18) .
C62B C61B H65B 109.9 .
N6 C61B H65B 109.9 .
C62B C61B H66B 109.9 .
N6 C61B H66B 109.9 .
H65B C61B H66B 108.3 .
C61B C62B H67B 109.5 .
C61B C62B H68B 109.5 .
H67B C62B H68B 109.5 .
C61B C62B H69B 109.5 .
H67B C62B H69B 109.5 .
H68B C62B H69B 109.5 .
C64B C63B N6 109(2) .
C64B C63B H70B 109.9 .
N6 C63B H70B 109.9 .
C64B C63B H71B 109.9 .
N6 C63B H71B 109.9 .
H70B C63B H71B 108.3 .
C63B C64B H72B 109.5 .
C63B C64B H73B 109.5 .
H72B C64B H73B 109.5 .
C63B C64B H74B 109.5 .
H72B C64B H74B 109.5 .
H73B C64B H74B 109.5 .
C66B C65B N6 118.2(16) .
C66B C65B H75B 107.8 .
N6 C65B H75B 107.8 .
C66B C65B H76B 107.8 .
N6 C65B H76B 107.8 .
H75B C65B H76B 107.1 .
C65B C66B H77B 109.5 .
C65B C66B H78B 109.5 .
H77B C66B H78B 109.5 .
C65B C66B H79B 109.5 .
H77B C66B H79B 109.5 .
H78B C66B H79B 109.5 .
N6 C67B C68B 112.4(14) .
N6 C67B H80B 109.1 .
C68B C67B H80B 109.1 .
N6 C67B H81B 109.1 .
C68B C67B H81B 109.1 .
H80B C67B H81B 107.9 .
C67B C68B H82B 109.5 .
C67B C68B H83B 109.5 .
H82B C68B H83B 109.5 .
C67B C68B H84B 109.5 .
H82B C68B H84B 109.5 .
H83B C68B H84B 109.5 .
C71 N7 C71 71(4) 2_756
N7 C71 C72 171(4) .
C71 C72 H85 109.5 .
C71 C72 H86 109.5 .
H85 C72 H86 109.5 .
C71 C72 H87 109.5 .
H85 C72 H87 109.5 .
H86 C72 H87 109.5 .
N8 C81 C82 167(3) .
C81 C82 H88 109.5 .
C81 C82 H89 109.5 .
H88 C82 H89 109.5 .
C81 C82 H90 109.5 .
H88 C82 H90 109.5 .
H89 C82 H90 109.5 .
C81B N8B N8B 136(4) 7_656
N8B C81B C82B 156(3) .
C81B C82B H88B 109.5 .
C81B C82B H89B 109.5 .
H88B C82B H89B 109.5 .
C81B C82B H90B 109.5 .
H88B C82B H90B 109.5 .
H89B C82B H90B 109.5 .
N9 C91 C92 159(4) .
C91 C92 H91 109.5 .
C91 C92 H92 109.5 .
H91 C92 H92 109.5 .
C91 C92 H93 109.5 .
H91 C92 H93 109.5 .
H92 C92 H93 109.5 .
N9B C91B C92B 168.5(18) .
C91B C92B H91B 109.5 .
C91B C92B H92B 109.5 .
H91B C92B H92B 109.5 .
C91B C92B H93B 109.5 .
H91B C92B H93B 109.5 .
H92B C92B H93B 109.5 .
C18 C101 H9 109.5 .
C18 C101 H10 109.5 .
H9 C101 H10 109.5 .
C18 C101 H11 109.5 .
H9 C101 H11 109.5 .
H10 C101 H11 109.5 .
C18 C102 H12 109.5 .
C18 C102 H13 109.5 .
H12 C102 H13 109.5 .
C18 C102 H14 109.5 .
H12 C102 H14 109.5 .
H13 C102 H14 109.5 .
C18 C103 H15 109.5 .
C18 C103 H16 109.5 .
H15 C103 H16 109.5 .
C18 C103 H17 109.5 .
H15 C103 H17 109.5 .
H16 C103 H17 109.5 .
C28 C104 H18 109.5 .
C28 C104 H19 109.5 .
H18 C104 H19 109.5 .
C28 C104 H20 109.5 .
H18 C104 H20 109.5 .
H19 C104 H20 109.5 .
C28 C105 H21 109.5 .
C28 C105 H22 109.5 .
H21 C105 H22 109.5 .
C28 C105 H23 109.5 .
H21 C105 H23 109.5 .
H22 C105 H23 109.5 .
C28 C106 H24 109.5 .
C28 C106 H25 109.5 .
H24 C106 H25 109.5 .
C28 C106 H26 109.5 .
H24 C106 H26 109.5 .
H25 C106 H26 109.5 .
C38 C107 H27 109.5 .
C38 C107 H28 109.5 .
H27 C107 H28 109.5 .
C38 C107 H29 109.5 .
H27 C107 H29 109.5 .
H28 C107 H29 109.5 .
C38 C108 H30 109.5 .
C38 C108 H31 109.5 .
H30 C108 H31 109.5 .
C38 C108 H32 109.5 .
H30 C108 H32 109.5 .
H31 C108 H32 109.5 .
C38 C109 H33 109.5 .
C38 C109 H34 109.5 .
H33 C109 H34 109.5 .
C38 C109 H35 109.5 .
H33 C109 H35 109.5 .
H34 C109 H35 109.5 .
C48 C110 H36 109.5 .
C48 C110 H37 109.5 .
H36 C110 H37 109.5 .
C48 C110 H38 109.5 .
H36 C110 H38 109.5 .
H37 C110 H38 109.5 .
C48 C111 H39 109.5 .
C48 C111 H40 109.5 .
H39 C111 H40 109.5 .
C48 C111 H41 109.5 .
H39 C111 H41 109.5 .
H40 C111 H41 109.5 .
C48 C112 H42 109.5 .
C48 C112 H43 109.5 .
H42 C112 H43 109.5 .
C48 C112 H44 109.5 .
H42 C112 H44 109.5 .
H43 C112 H44 109.5 .

loop_
_geom_bond_atom_site_label_1
_geom_bond_atom_site_label_2
_geom_bond_distance
_geom_bond_site_symmetry_2
W1 O5 1.704(4) .
W1 S1 2.3688(16) .
W1 S3 2.3693(17) .
W1 S4 2.3709(15) .
W1 S2 2.3725(16) .
S1 C11 1.777(6) .
S2 C12 1.792(6) .
S3 C31 1.796(6) .
S4 C32 1.768(6) .
O1 C17 1.234(8) .
O2 C27 1.191(9) .
O3 C37 1.212(8) .
O4 C47 1.224(9) .
N1 C17 1.332(8) .
N1 C16 1.427(8) .
N1 H1 0.8800 .
N2 C27 1.330(9) .
N2 C13 1.422(8) .
N2 H2 0.8800 .
N3 C37 1.346(9) .
N3 C36 1.414(8) .
N3 H3 0.8800 .
N4 C47 1.358(9) .
N4 C33 1.413(8) .
N4 H4 0.8800 .
N5 C53B 1.474(14) .
N5 C51 1.479(13) .
N5 C51B 1.505(14) .
N5 C55B 1.517(15) .
N5 C57 1.519(12) .
N5 C53 1.520(12) .
N5 C55 1.542(12) .
N5 C57B 1.554(14) .
N6 C67B 1.470(14) .
N6 C65 1.473(13) .
N6 C65B 1.496(14) .
N6 C67 1.526(12) .
N6 C61B 1.531(13) .
N6 C63B 1.536(14) .
N6 C61 1.544(12) .
N6 C63 1.569(12) .
C11 C12 1.379(8) .
C11 C16 1.399(8) .
C12 C13 1.405(8) .
C13 C14 1.378(8) .
C14 C15 1.391(9) .
C14 H5 0.9500 .
C15 C16 1.389(8) .
C15 H6 0.9500 .
C17 C18 1.513(10) .
C18 C101 1.472(11) .
C18 C102 1.477(13) .
C18 C103 1.574(17) .
C27 C28 1.510(11) .
C28 C104 1.456(12) .
C28 C105 1.473(14) .
C28 C106 1.591(15) .
C31 C36 1.381(8) .
C31 C32 1.394(8) .
C32 C33 1.407(8) .
C33 C34 1.379(9) .
C34 C35 1.377(9) .
C34 H7 0.9500 .
C35 C36 1.392(8) .
C35 H8 0.9500 .
C37 C38 1.519(12) .
C38 C108 1.460(15) .
C38 C107 1.486(12) .
C38 C109 1.577(18) .
C47 C48 1.507(11) .
C48 C111 1.471(12) .
C48 C110 1.485(12) .
C48 C112 1.532(15) .
C51 C52 1.597(16) .
C51 H45 0.9900 .
C51 H46 0.9900 .
C52 H47 0.9800 .
C52 H48 0.9800 .
C52 H49 0.9800 .
C53 C54 1.550(16) .
C53 H50 0.9900 .
C53 H51 0.9900 .
C54 H52 0.9800 .
C54 H53 0.9800 .
C54 H54 0.9800 .
C55 C56 1.564(17) .
C55 H55 0.9900 .
C55 H56 0.9900 .
C56 H57 0.9800 .
C56 H58 0.9800 .
C56 H59 0.9800 .
C57 C58 1.562(16) .
C57 H60 0.9900 .
C57 H61 0.9900 .
C58 H62 0.9800 .
C58 H63 0.9800 .
C58 H64 0.9800 .
C51B C52B 1.564(15) .
C51B H45B 0.9900 .
C51B H46B 0.9900 .
C52B H47B 0.9800 .
C52B H48B 0.9800 .
C52B H49B 0.9800 .
C53B C54B 1.586(17) .
C53B H50B 0.9900 .
C53B H51B 0.9900 .
C54B H52B 0.9800 .
C54B H53B 0.9800 .
C54B H54B 0.9800 .
C55B C56B 1.578(18) .
C55B H55B 0.9900 .
C55B H56B 0.9900 .
C56B H57B 0.9800 .
C56B H58B 0.9800 .
C56B H59B 0.9800 .
C57B C58B 1.33(3) .
C57B H60B 0.9900 .
C57B H61B 0.9900 .
C58B H62B 0.9800 .
C58B H63B 0.9800 .
C58B H64B 0.9800 .
C61 C62 1.504(16) .
C61 H65 0.9900 .
C61 H66 0.9900 .
C62 H67 0.9800 .
C62 H68 0.9800 .
C62 H69 0.9800 .
C63 C64 1.484(15) .
C63 H70 0.9900 .
C63 H71 0.9900 .
C64 H72 0.9800 .
C64 H73 0.9800 .
C64 H74 0.9800 .
C65 C66 1.538(15) .
C65 H75 0.9900 .
C65 H76 0.9900 .
C66 H77 0.9800 .
C66 H78 0.9800 .
C66 H79 0.9800 .
C67 C68 1.466(16) .
C67 H80 0.9900 .
C67 H81 0.9900 .
C68 H82 0.9800 .
C68 H83 0.9800 .
C68 H84 0.9800 .
C61B C62B 1.479(17) .
C61B H65B 0.9900 .
C61B H66B 0.9900 .
C62B H67B 0.9800 .
C62B H68B 0.9800 .
C62B H69B 0.9800 .
C63B C64B 1.492(17) .
C63B H70B 0.9900 .
C63B H71B 0.9900 .
C64B H72B 0.9800 .
C64B H73B 0.9800 .
C64B H74B 0.9800 .
C65B C66B 1.490(15) .
C65B H75B 0.9900 .
C65B H76B 0.9900 .
C66B H77B 0.9800 .
C66B H78B 0.9800 .
C66B H79B 0.9800 .
C67B C68B 1.67(3) .
C67B H80B 0.9900 .
C67B H81B 0.9900 .
C68B H82B 0.9800 .
C68B H83B 0.9800 .
C68B H84B 0.9800 .
N7 C71 1.136(18) .
N7 C71 1.136(18) 2_756
C71 C72 1.412(18) .
C72 H85 0.9800 .
C72 H86 0.9800 .
C72 H87 0.9800 .
N8 C81 1.131(17) .
C81 C82 1.364(17) .
C82 H88 0.9800 .
C82 H89 0.9800 .
C82 H90 0.9800 .
N8B C81B 1.142(18) .
N8B N8B 1.67(5) 7_656
C81B C82B 1.462(17) .
C82B H88B 0.9800 .
C82B H89B 0.9800 .
C82B H90B 0.9800 .
N9 C91 1.160(18) .
C91 C92 1.422(17) .
C92 H91 0.9800 .
C92 H92 0.9800 .
C92 H93 0.9800 .
N9B C91B 1.107(14) .
C91B C92B 1.468(16) .
C92B H91B 0.9800 .
C92B H92B 0.9800 .
C92B H93B 0.9800 .
C101 H9 0.9800 .
C101 H10 0.9800 .
C101 H11 0.9800 .
C102 H12 0.9800 .
C102 H13 0.9800 .
C102 H14 0.9800 .
C103 H15 0.9800 .
C103 H16 0.9800 .
C103 H17 0.9800 .
C104 H18 0.9800 .
C104 H19 0.9800 .
C104 H20 0.9800 .
C105 H21 0.9800 .
C105 H22 0.9800 .
C105 H23 0.9800 .
C106 H24 0.9800 .
C106 H25 0.9800 .
C106 H26 0.9800 .
C107 H27 0.9800 .
C107 H28 0.9800 .
C107 H29 0.9800 .
C108 H30 0.9800 .
C108 H31 0.9800 .
C108 H32 0.9800 .
C109 H33 0.9800 .
C109 H34 0.9800 .
C109 H35 0.9800 .
C110 H36 0.9800 .
C110 H37 0.9800 .
C110 H38 0.9800 .
C111 H39 0.9800 .
C111 H40 0.9800 .
C111 H41 0.9800 .
C112 H42 0.9800 .
C112 H43 0.9800 .
C112 H44 0.9800 .

loop_
_geom_torsion_atom_site_label_1
_geom_torsion_atom_site_label_2
_geom_torsion_atom_site_label_3
_geom_torsion_atom_site_label_4
_geom_torsion
_geom_torsion_site_symmetry_1
W1 S1 C11 C12 12.9(5) .
W1 S1 C11 C16 -166.3(5) .
C16 C11 C12 C13 -0.1(9) .
S1 C11 C12 C13 -179.3(5) .
C16 C11 C12 S2 177.8(5) .
S1 C11 C12 S2 -1.4(7) .
W1 S2 C12 C11 -10.8(5) .
W1 S2 C12 C13 167.0(4) .
C11 C12 C13 C14 0.4(9) .
S2 C12 C13 C14 -177.5(5) .
C11 C12 C13 N2 -179.8(6) .
S2 C12 C13 N2 2.3(8) .
C27 N2 C13 C14 -21.5(12) .
C27 N2 C13 C12 158.7(8) .
C12 C13 C14 C15 -1.2(10) .
N2 C13 C14 C15 179.0(6) .
C13 C14 C15 C16 1.6(10) .
C14 C15 C16 C11 -1.3(10) .
C14 C15 C16 N1 -178.9(6) .
C12 C11 C16 C15 0.5(10) .
S1 C11 C16 C15 179.7(5) .
C12 C11 C16 N1 178.3(6) .
S1 C11 C16 N1 -2.5(8) .
C17 N1 C16 C15 -33.3(11) .
C17 N1 C16 C11 149.0(7) .
C16 N1 C17 O1 5.1(14) .
C16 N1 C17 C18 -175.3(7) .
O1 C17 C18 C101 -141.7(11) .
N1 C17 C18 C101 38.7(13) .
O1 C17 C18 C102 -10.4(15) .
N1 C17 C18 C102 170.0(11) .
O1 C17 C18 C103 100.8(12) .
N1 C17 C18 C103 -78.9(10) .
C13 N2 C27 O2 -0.1(18) .
C13 N2 C27 C28 -177.8(8) .
O2 C27 C28 C104 -172.4(13) .
N2 C27 C28 C104 5.4(16) .
O2 C27 C28 C105 54.0(17) .
N2 C27 C28 C105 -128.2(11) .
O2 C27 C28 C106 -56.5(15) .
N2 C27 C28 C106 121.3(10) .
W1 S3 C31 C36 -171.4(4) .
W1 S3 C31 C32 9.6(5) .
C36 C31 C32 C33 1.5(9) .
S3 C31 C32 C33 -179.6(5) .
C36 C31 C32 S4 -177.7(5) .
S3 C31 C32 S4 1.3(7) .
W1 S4 C32 C31 -11.5(5) .
W1 S4 C32 C33 169.4(4) .
C31 C32 C33 C34 -1.9(9) .
S4 C32 C33 C34 177.2(5) .
C31 C32 C33 N4 178.8(6) .
S4 C32 C33 N4 -2.0(8) .
C47 N4 C33 C34 30.2(11) .
C47 N4 C33 C32 -150.6(7) .
C32 C33 C34 C35 0.4(10) .
N4 C33 C34 C35 179.6(6) .
C33 C34 C35 C36 1.5(10) .
C32 C31 C36 C35 0.5(9) .
S3 C31 C36 C35 -178.5(5) .
C32 C31 C36 N3 179.8(6) .
S3 C31 C36 N3 0.9(8) .
C34 C35 C36 C31 -2.0(10) .
C34 C35 C36 N3 178.7(6) .
C37 N3 C36 C31 -171.8(7) .
C37 N3 C36 C35 7.5(11) .
C36 N3 C37 O3 -0.9(14) .
C36 N3 C37 C38 178.8(8) .
O3 C37 C38 C108 -43.9(16) .
N3 C37 C38 C108 136.4(12) .
O3 C37 C38 C107 -174.1(11) .
N3 C37 C38 C107 6.2(14) .
O3 C37 C38 C109 70.8(13) .
N3 C37 C38 C109 -108.9(10) .
C33 N4 C47 O4 -3.5(13) .
C33 N4 C47 C48 177.8(7) .
O4 C47 C48 C111 20.6(14) .
N4 C47 C48 C111 -160.7(10) .
O4 C47 C48 C110 144.6(11) .
N4 C47 C48 C110 -36.7(12) .
O4 C47 C48 C112 -97.2(12) .
N4 C47 C48 C112 81.5(10) .
C57 N5 C51 C52 -39(2) .
C53 N5 C51 C52 -165.8(15) .
C55 N5 C51 C52 73.2(19) .
C51 N5 C53 C54 -172.9(16) .
C57 N5 C53 C54 59.8(17) .
C55 N5 C53 C54 -47.1(18) .
C51 N5 C55 C56 72(2) .
C57 N5 C55 C56 -167(2) .
C53 N5 C55 C56 -51(2) .
C51 N5 C57 C58 -68.0(19) .
C53 N5 C57 C58 57.1(18) .
C55 N5 C57 C58 169.5(16) .
C53B N5 C51B C52B -163.6(19) .
C55B N5 C51B C52B -30(2) .
C57B N5 C51B C52B 77(2) .
C51B N5 C53B C54B -177.1(19) .
C55B N5 C53B C54B 54(2) .
C57B N5 C53B C54B -62(2) .
C53B N5 C55B C56B 64(3) .
C51B N5 C55B C56B -65(3) .
C57B N5 C55B C56B -174(3) .
C53B N5 C57B C58B -64(3) .
C51B N5 C57B C58B 54(3) .
C55B N5 C57B C58B 168(3) .
C65 N6 C61 C62 73(2) .
C67 N6 C61 C62 -54(2) .
C63 N6 C61 C62 -166.2(18) .
C65 N6 C63 C64 -68(2) .
C67 N6 C63 C64 60.7(19) .
C61 N6 C63 C64 173.0(17) .
C67 N6 C65 C66 164.6(15) .
C61 N6 C65 C66 42(2) .
C63 N6 C65 C66 -70.0(19) .
C65 N6 C67 C68 166.5(17) .
C61 N6 C67 C68 -68.5(17) .
C63 N6 C67 C68 37.8(18) .
C67B N6 C61B C62B 59(2) .
C65B N6 C61B C62B -72(2) .
C63B N6 C61B C62B -178(2) .
C67B N6 C63B C64B -54(3) .
C65B N6 C63B C64B 74(2) .
C61B N6 C63B C64B -176(2) .
C67B N6 C65B C66B 163.4(19) .
C61B N6 C65B C66B -65(2) .
C63B N6 C65B C66B 34(2) .
C65B N6 C67B C68B 175.9(16) .
C61B N6 C67B C68B 48(2) .
C63B N6 C67B C68B -61(2) .
N8B N8B C81B C82B -80(10) 7_656
